data_7024798
loop_
_publ_author_name
'Schrenk, Claudio'
'Schellenberg, Inga'
'P\"ottgen, Rainer'
'Schnepf, Andreas'

_publ_section_title
;
 The formation of a metalloid Sn(10)[Si(SiMe(3))(3)](6) cluster compound
 and its relation to the alpha&lt;--&gt;beta tin phase transition.
;
_journal_issue 7
_journal_name_full 'Dalton transactions (Cambridge, England : 2003)'
_journal_page_first 1872
_journal_page_last 1876
_journal_paper_doi 10.1039/b921392a
_journal_volume 39
_journal_year 2010
_chemical_formula_sum 'C75 H185 Si24 Sn10'
_chemical_formula_weight 2948.29
_chemical_name_systematic
;
?
;
_space_group_IT_number 2
_symmetry_cell_setting triclinic
_symmetry_space_group_name_Hall '-P 1'
_symmetry_space_group_name_H-M 'P -1'
_atom_sites_solution_hydrogens geom
_atom_sites_solution_primary direct
_atom_sites_solution_secondary difmap
_audit_creation_method SHELXL-97
_cell_angle_alpha 99.29(3)
_cell_angle_beta 97.33(3)
_cell_angle_gamma 102.66(3)
_cell_formula_units_Z 2
_cell_length_a 18.996(4)
_cell_length_b 19.115(4)
_cell_length_c 19.318(4)
_cell_measurement_reflns_used 51206
_cell_measurement_temperature 150(2)
_cell_measurement_theta_max 26.10
_cell_measurement_theta_min 1.37
_cell_volume 6657(3)
_computing_structure_refinement 'SHELXL-97 (Sheldrick, 1997)'
_computing_structure_solution 'SHELXS-97 (Sheldrick, 1990)'
_diffrn_ambient_temperature 150(2)
_diffrn_measured_fraction_theta_full 0.937
_diffrn_measured_fraction_theta_max 0.937
_diffrn_radiation_monochromator graphite
_diffrn_radiation_source 'fine-focus sealed tube'
_diffrn_radiation_type MoK\a
_diffrn_radiation_wavelength 0.71073
_diffrn_reflns_av_R_equivalents 0.0508
_diffrn_reflns_av_sigmaI/netI 0.0570
_diffrn_reflns_limit_h_max 23
_diffrn_reflns_limit_h_min -23
_diffrn_reflns_limit_k_max 23
_diffrn_reflns_limit_k_min -23
_diffrn_reflns_limit_l_max 22
_diffrn_reflns_limit_l_min -23
_diffrn_reflns_number 46253
_diffrn_reflns_theta_full 25.63
_diffrn_reflns_theta_max 25.63
_diffrn_reflns_theta_min 1.37
_exptl_absorpt_coefficient_mu 2.089
_exptl_absorpt_correction_T_max 0.8554
_exptl_absorpt_correction_T_min 0.4924
_exptl_absorpt_correction_type numerical
_exptl_crystal_colour black
_exptl_crystal_density_diffrn 1.471
_exptl_crystal_density_method 'not measured'
_exptl_crystal_description block
_exptl_crystal_F_000 2942
_exptl_crystal_size_max 0.3
_exptl_crystal_size_mid 0.15
_exptl_crystal_size_min 0.1
_refine_diff_density_max 1.295
_refine_diff_density_min -1.161
_refine_diff_density_rms 0.121
_refine_ls_extinction_method none
_refine_ls_goodness_of_fit_ref 1.024
_refine_ls_hydrogen_treatment constr
_refine_ls_matrix_type full
_refine_ls_number_parameters 1166
_refine_ls_number_reflns 23536
_refine_ls_number_restraints 22
_refine_ls_restrained_S_all 1.023
_refine_ls_R_factor_all 0.0528
_refine_ls_R_factor_gt 0.0398
_refine_ls_shift/su_max 0.001
_refine_ls_shift/su_mean 0.000
_refine_ls_structure_factor_coef Fsqd
_refine_ls_weighting_details 'calc w=1/[\s^2^(Fo^2^)+(0.0557P)^2^+0.0000P] where P=(Fo^2^+2Fc^2^)/3'
_refine_ls_weighting_scheme calc
_refine_ls_wR_factor_gt 0.0946
_refine_ls_wR_factor_ref 0.0994
_reflns_number_gt 19216
_reflns_number_total 23536
_reflns_threshold_expression >2sigma(I)
_cod_data_source_file b921392a.txt
_cod_data_source_block cls14p-1
_cod_original_cell_volume 6657(2)
_cod_original_sg_symbol_H-M P-1
_cod_database_code 7024798

loop_
_symmetry_equiv_pos_as_xyz
'x, y, z'
'-x, -y, -z'

loop_
_atom_site_label
_atom_site_type_symbol
_atom_site_fract_x
_atom_site_fract_y
_atom_site_fract_z
_atom_site_U_iso_or_equiv
_atom_site_adp_type
_atom_site_occupancy
_atom_site_symmetry_multiplicity
_atom_site_calc_flag
_atom_site_refinement_flags
_atom_site_disorder_assembly
_atom_site_disorder_group
Sn1 Sn 0.74898(2) 0.245620(17) 0.320815(17) 0.02848(8) Uani 1 1 d . . .
Sn2 Sn 0.78136(2) 0.138507(16) 0.216717(17) 0.02741(8) Uani 1 1 d . . .
Sn3 Sn 0.912007(19) 0.244085(17) 0.202562(17) 0.02719(8) Uani 1 1 d . A .
Sn4 Sn 0.82062(2) 0.231258(17) 0.060091(17) 0.02777(8) Uani 1 1 d . . .
Sn5 Sn 0.767144(19) 0.416702(16) 0.237424(18) 0.02799(8) Uani 1 1 d . . .
Sn6 Sn 0.651193(19) 0.281097(17) 0.211490(17) 0.02692(8) Uani 1 1 d . . .
Sn7 Sn 0.683158(19) 0.164856(17) 0.103042(17) 0.02800(8) Uani 1 1 d . . .
Sn8 Sn 0.87612(2) 0.355952(18) 0.311896(17) 0.02958(8) Uani 1 1 d . . .
Sn9 Sn 0.88236(2) 0.380421(17) 0.155616(18) 0.02948(8) Uani 1 1 d . . .
Sn10 Sn 0.71982(2) 0.328721(18) 0.087471(17) 0.03005(8) Uani 1 1 d . . .
Si1 Si 0.73928(10) 0.25432(8) 0.45670(7) 0.0388(4) Uani 1 1 d . . .
Si2 Si 0.77119(9) -0.00306(7) 0.19870(7) 0.0356(3) Uani 1 1 d . . .
Si3 Si 1.05696(8) 0.26813(8) 0.22676(8) 0.0345(3) Uani 1 1 d . . .
Si4 Si 0.81820(9) 0.23236(7) -0.07788(7) 0.0315(3) Uani 1 1 d . B .
Si5 Si 0.79056(9) 0.55830(7) 0.23910(8) 0.0356(3) Uani 1 1 d . C .
Si6 Si 0.51030(9) 0.27276(9) 0.18460(8) 0.0381(3) Uani 1 1 d . . .
Si10 Si 0.62577(12) 0.20031(12) 0.48534(10) 0.0551(5) Uani 1 1 d . . .
Si11 Si 0.82406(11) 0.19188(9) 0.49942(8) 0.0450(4) Uani 1 1 d . . .
Si12 Si 0.78343(11) 0.37716(9) 0.51568(8) 0.0461(4) Uani 1 1 d . . .
Si20 Si 0.84768(11) -0.03485(8) 0.28851(9) 0.0464(4) Uani 1 1 d . . .
Si21 Si 0.79748(12) -0.04208(8) 0.08497(8) 0.0479(4) Uani 1 1 d . . .
Si22 Si 0.64795(11) -0.05753(9) 0.19948(9) 0.0501(4) Uani 1 1 d . . .
Si30 Si 1.09249(16) 0.16029(13) 0.18902(16) 0.0686(8) Uani 0.854(4) 1 d PU A 1
Si31 Si 1.10933(12) 0.30703(14) 0.34973(11) 0.0536(6) Uani 0.854(4) 1 d P A 1
Si32 Si 1.11088(13) 0.35866(12) 0.16873(13) 0.0527(6) Uani 0.854(4) 1 d PU A 1
Si33 Si 1.0987(8) 0.1785(7) 0.2676(7) 0.054(4) Uani 0.146(4) 1 d PU A 2
Si35 Si 1.0996(8) 0.2793(10) 0.1134(7) 0.063(4) Uani 0.146(4) 1 d PU A 2
Si34 Si 1.1111(8) 0.3782(7) 0.3058(9) 0.066(5) Uani 0.146(4) 1 d P A 2
Si40 Si 0.89448(11) 0.16033(9) -0.12289(9) 0.0446(4) Uani 1 1 d . . .
Si41 Si 0.84956(10) 0.34875(8) -0.10685(8) 0.0397(4) Uani 1 1 d . . .
Si42 Si 0.69791(10) 0.17563(8) -0.13892(8) 0.0376(3) Uani 1 1 d . . .
Si50 Si 0.70003(12) 0.60300(10) 0.29140(11) 0.0562(5) Uani 1 1 d . . .
Si51 Si 0.79120(11) 0.58862(9) 0.12576(9) 0.0479(4) Uani 1 1 d . . .
Si52 Si 0.90429(11) 0.61290(8) 0.31367(10) 0.0478(4) Uani 1 1 d . . .
Si60 Si 0.47453(12) 0.31266(14) 0.07950(11) 0.0637(6) Uani 1 1 d . . .
Si61 Si 0.47839(10) 0.34013(11) 0.28482(10) 0.0501(4) Uani 1 1 d . . .
Si62 Si 0.45483(10) 0.14701(10) 0.16943(9) 0.0469(4) Uani 1 1 d . . .
C10A C 0.6368(6) 0.1867(5) 0.5801(4) 0.072(2) Uani 1 1 d . . .
H10A H 0.5890 0.1642 0.5909 0.108 Uiso 1 1 calc R . .
H10B H 0.6572 0.2341 0.6123 0.108 Uiso 1 1 calc R . .
H10C H 0.6701 0.1547 0.5864 0.108 Uiso 1 1 calc R . .
C10B C 0.5863(6) 0.1078(5) 0.4294(5) 0.086(3) Uani 1 1 d . . .
H10D H 0.5392 0.0865 0.4423 0.128 Uiso 1 1 calc R . .
H10E H 0.6199 0.0765 0.4372 0.128 Uiso 1 1 calc R . .
H10F H 0.5791 0.1116 0.3791 0.128 Uiso 1 1 calc R . .
C10C C 0.5596(6) 0.2582(7) 0.4752(7) 0.109(4) Uani 1 1 d . . .
H10G H 0.5130 0.2342 0.4874 0.163 Uiso 1 1 calc R . .
H10H H 0.5517 0.2649 0.4258 0.163 Uiso 1 1 calc R . .
H10I H 0.5792 0.3059 0.5069 0.163 Uiso 1 1 calc R . .
C11C C 0.9114(4) 0.2189(3) 0.4649(4) 0.0522(16) Uani 1 1 d . . .
H11A H 0.9462 0.1925 0.4831 0.078 Uiso 1 1 calc R . .
H11B H 0.9321 0.2716 0.4807 0.078 Uiso 1 1 calc R . .
H11C H 0.9018 0.2068 0.4128 0.078 Uiso 1 1 calc R . .
C11B C 0.7847(4) 0.0914(3) 0.4713(4) 0.0594(18) Uani 1 1 d . . .
H11D H 0.8201 0.0654 0.4892 0.089 Uiso 1 1 calc R . .
H11E H 0.7736 0.0783 0.4193 0.089 Uiso 1 1 calc R . .
H11F H 0.7396 0.0777 0.4908 0.089 Uiso 1 1 calc R . .
C11A C 0.8460(5) 0.2144(4) 0.5993(4) 0.067(2) Uani 1 1 d . . .
H11G H 0.8814 0.1878 0.6158 0.100 Uiso 1 1 calc R . .
H11H H 0.8011 0.2001 0.6189 0.100 Uiso 1 1 calc R . .
H11I H 0.8670 0.2671 0.6152 0.100 Uiso 1 1 calc R . .
C12C C 0.7450(4) 0.4408(3) 0.4671(4) 0.0552(17) Uani 1 1 d . . .
H12A H 0.7647 0.4911 0.4935 0.083 Uiso 1 1 calc R . .
H12B H 0.6915 0.4281 0.4627 0.083 Uiso 1 1 calc R . .
H12C H 0.7584 0.4366 0.4195 0.083 Uiso 1 1 calc R . .
C12B C 0.8854(4) 0.4058(4) 0.5273(4) 0.062(2) Uani 1 1 d . . .
H12D H 0.9025 0.4570 0.5519 0.093 Uiso 1 1 calc R . .
H12E H 0.9007 0.4004 0.4805 0.093 Uiso 1 1 calc R . .
H12F H 0.9067 0.3749 0.5556 0.093 Uiso 1 1 calc R . .
C12A C 0.7564(6) 0.3890(4) 0.6062(4) 0.075(2) Uani 1 1 d . . .
H12G H 0.7749 0.4402 0.6305 0.112 Uiso 1 1 calc R . .
H12H H 0.7773 0.3577 0.6342 0.112 Uiso 1 1 calc R . .
H12I H 0.7029 0.3752 0.6013 0.112 Uiso 1 1 calc R . .
C20C C 0.7937(5) -0.0872(4) 0.3469(4) 0.068(2) Uani 1 1 d . . .
H20A H 0.8274 -0.0993 0.3833 0.102 Uiso 1 1 calc R . .
H20B H 0.7614 -0.1324 0.3178 0.102 Uiso 1 1 calc R . .
H20C H 0.7643 -0.0573 0.3699 0.102 Uiso 1 1 calc R . .
C20B C 0.9078(4) 0.0512(3) 0.3454(3) 0.0528(17) Uani 1 1 d . . .
H20D H 0.9400 0.0391 0.3831 0.079 Uiso 1 1 calc R . .
H20E H 0.8774 0.0811 0.3669 0.079 Uiso 1 1 calc R . .
H20F H 0.9375 0.0786 0.3161 0.079 Uiso 1 1 calc R . .
C20A C 0.9058(5) -0.0935(4) 0.2500(4) 0.075(3) Uani 1 1 d . . .
H20G H 0.9367 -0.1056 0.2887 0.112 Uiso 1 1 calc R . .
H20H H 0.9368 -0.0669 0.2211 0.112 Uiso 1 1 calc R . .
H20I H 0.8742 -0.1386 0.2202 0.112 Uiso 1 1 calc R . .
C21A C 0.7387(4) -0.0134(5) 0.0158(4) 0.065(2) Uani 1 1 d . . .
H21A H 0.7502 -0.0301 -0.0311 0.098 Uiso 1 1 calc R . .
H21B H 0.7477 0.0400 0.0255 0.098 Uiso 1 1 calc R . .
H21C H 0.6871 -0.0351 0.0166 0.098 Uiso 1 1 calc R . .
C21B C 0.8941(5) -0.0001(7) 0.0776(5) 0.102(4) Uani 1 1 d . . .
H21D H 0.9029 -0.0176 0.0297 0.153 Uiso 1 1 calc R . .
H21E H 0.9276 -0.0140 0.1128 0.153 Uiso 1 1 calc R . .
H21F H 0.9023 0.0532 0.0863 0.153 Uiso 1 1 calc R . .
C21C C 0.7796(12) -0.1432(5) 0.0633(6) 0.193(10) Uani 1 1 d . . .
H21G H 0.7908 -0.1583 0.0158 0.290 Uiso 1 1 calc R . .
H21H H 0.7279 -0.1648 0.0639 0.290 Uiso 1 1 calc R . .
H21I H 0.8105 -0.1598 0.0986 0.290 Uiso 1 1 calc R . .
C22A C 0.5832(4) -0.0343(4) 0.1307(4) 0.0537(16) Uani 1 1 d . . .
H22A H 0.5328 -0.0585 0.1336 0.081 Uiso 1 1 calc R . .
H22B H 0.5938 -0.0510 0.0834 0.081 Uiso 1 1 calc R . .
H22C H 0.5891 0.0187 0.1392 0.081 Uiso 1 1 calc R . .
C22C C 0.6315(6) -0.1599(4) 0.1802(7) 0.118(5) Uani 1 1 d . . .
H22D H 0.5800 -0.1820 0.1807 0.178 Uiso 1 1 calc R . .
H22E H 0.6625 -0.1750 0.2167 0.178 Uiso 1 1 calc R . .
H22F H 0.6435 -0.1760 0.1333 0.178 Uiso 1 1 calc R . .
C22B C 0.6230(6) -0.0269(7) 0.2885(4) 0.101(3) Uani 1 1 d . . .
H22G H 0.5715 -0.0499 0.2883 0.152 Uiso 1 1 calc R . .
H22H H 0.6306 0.0264 0.2981 0.152 Uiso 1 1 calc R . .
H22I H 0.6540 -0.0411 0.3257 0.152 Uiso 1 1 calc R . .
C30A C 1.0442(5) 0.0837(4) 0.2243(5) 0.076(2) Uani 1 1 d . A 1
H30A H 1.0551 0.0953 0.2764 0.113 Uiso 1 1 calc R A 1
H30B H 1.0603 0.0397 0.2068 0.113 Uiso 1 1 calc R A 1
H30C H 0.9914 0.0750 0.2085 0.113 Uiso 1 1 calc R A 1
C30B C 1.1933(7) 0.1729(7) 0.2261(10) 0.153(6) Uani 1 1 d . A 1
H30C H 1.2082 0.1278 0.2103 0.230 Uiso 1 1 calc R A 1
H30D H 1.2008 0.1842 0.2782 0.230 Uiso 1 1 calc R A 1
H30E H 1.2228 0.2132 0.2088 0.230 Uiso 1 1 calc R A 1
C30C C 1.0720(11) 0.1379(6) 0.0885(7) 0.181(9) Uani 1 1 d . A 1
H30F H 1.0865 0.0928 0.0713 0.272 Uiso 1 1 calc R A 1
H30G H 1.0996 0.1781 0.0696 0.272 Uiso 1 1 calc R A 1
H30H H 1.0195 0.1310 0.0724 0.272 Uiso 1 1 calc R A 1
C31A C 1.0768(5) 0.3820(5) 0.3956(4) 0.081(3) Uani 1 1 d . A 1
H31A H 1.1005 0.3951 0.4456 0.121 Uiso 1 1 calc R A 1
H31B H 1.0237 0.3666 0.3928 0.121 Uiso 1 1 calc R A 1
H31C H 1.0889 0.4244 0.3730 0.121 Uiso 1 1 calc R A 1
C31B C 1.0932(7) 0.2278(7) 0.3974(6) 0.107(4) Uani 1 1 d . A 1
H31D H 1.1150 0.2448 0.4478 0.161 Uiso 1 1 calc R A 1
H31E H 1.1158 0.1900 0.3760 0.161 Uiso 1 1 calc R A 1
H31F H 1.0405 0.2074 0.3932 0.161 Uiso 1 1 calc R A 1
C31C C 1.2116(6) 0.3472(8) 0.3569(7) 0.123(5) Uani 1 1 d . A 1
H31G H 1.2340 0.3635 0.4072 0.184 Uiso 1 1 calc R A 1
H31H H 1.2193 0.3889 0.3328 0.184 Uiso 1 1 calc R A 1
H31I H 1.2340 0.3098 0.3345 0.184 Uiso 1 1 calc R A 1
C32B C 1.0611(6) 0.3437(6) 0.0754(5) 0.084(3) Uani 1 1 d . A 1
H32A H 1.0844 0.3821 0.0518 0.126 Uiso 1 1 calc R A 1
H32B H 1.0100 0.3452 0.0764 0.126 Uiso 1 1 calc R A 1
H32C H 1.0627 0.2958 0.0493 0.126 Uiso 1 1 calc R A 1
C32A C 1.1087(6) 0.4517(4) 0.2185(7) 0.108(4) Uani 1 1 d . A 1
H32D H 1.1314 0.4895 0.1939 0.162 Uiso 1 1 calc R A 1
H32E H 1.1358 0.4602 0.2670 0.162 Uiso 1 1 calc R A 1
H32F H 1.0578 0.4535 0.2204 0.162 Uiso 1 1 calc R A 1
C32C C 1.2073(6) 0.3550(7) 0.1592(8) 0.118(4) Uani 1 1 d . A 1
H32G H 1.2283 0.3936 0.1346 0.178 Uiso 1 1 calc R A 1
H32H H 1.2071 0.3073 0.1315 0.178 Uiso 1 1 calc R A 1
H32I H 1.2368 0.3623 0.2064 0.178 Uiso 1 1 calc R A 1
C40B C 0.8661(12) 0.1241(10) -0.2215(9) 0.057(5) Uani 0.50 1 d P B 1
H40A H 0.8991 0.0946 -0.2381 0.085 Uiso 0.50 1 calc PR B 1
H40B H 0.8687 0.1651 -0.2465 0.085 Uiso 0.50 1 calc PR B 1
H40C H 0.8159 0.0937 -0.2312 0.085 Uiso 0.50 1 calc PR B 1
C40A C 0.8960(9) 0.0827(8) -0.0784(7) 0.052(3) Uani 0.50 1 d P B 1
H40D H 0.9283 0.0545 -0.0988 0.077 Uiso 0.50 1 calc PR B 1
H40E H 0.8463 0.0513 -0.0854 0.077 Uiso 0.50 1 calc PR B 1
H40F H 0.9141 0.1008 -0.0274 0.077 Uiso 0.50 1 calc PR B 1
C40C C 0.9911(9) 0.2214(9) -0.1122(11) 0.064(4) Uani 0.50 1 d P B 1
H40G H 1.0235 0.1923 -0.1307 0.095 Uiso 0.50 1 calc PR B 1
H40H H 1.0094 0.2425 -0.0617 0.095 Uiso 0.50 1 calc PR B 1
H40I H 0.9898 0.2608 -0.1388 0.095 Uiso 0.50 1 calc PR B 1
C41C C 0.7674(8) 0.3914(8) -0.1035(8) 0.040(3) Uani 0.50 1 d P B 1
H41A H 0.7797 0.4400 -0.1156 0.061 Uiso 0.50 1 calc PR B 1
H41B H 0.7551 0.3958 -0.0555 0.061 Uiso 0.50 1 calc PR B 1
H41C H 0.7253 0.3603 -0.1378 0.061 Uiso 0.50 1 calc PR B 1
C41A C 0.8315(11) 0.3406(9) -0.2054(8) 0.048(4) Uani 0.50 1 d P B 1
H41D H 0.8446 0.3893 -0.2171 0.073 Uiso 0.50 1 calc PR B 1
H41E H 0.7794 0.3183 -0.2234 0.073 Uiso 0.50 1 calc PR B 1
H41F H 0.8609 0.3100 -0.2274 0.073 Uiso 0.50 1 calc PR B 1
C41B C 0.9306(8) 0.4129(8) -0.0452(8) 0.040(3) Uani 0.50 1 d P B 1
H41G H 0.9407 0.4602 -0.0602 0.061 Uiso 0.50 1 calc PR B 1
H41H H 0.9735 0.3923 -0.0467 0.061 Uiso 0.50 1 calc PR B 1
H41I H 0.9200 0.4197 0.0034 0.061 Uiso 0.50 1 calc PR B 1
C42B C 0.6242(7) 0.2075(6) -0.0989(6) 0.036(3) Uani 0.50 1 d P B 1
H42A H 0.5766 0.1811 -0.1276 0.055 Uiso 0.50 1 calc PR B 1
H42B H 0.6311 0.2600 -0.0976 0.055 Uiso 0.50 1 calc PR B 1
H42C H 0.6260 0.1981 -0.0504 0.055 Uiso 0.50 1 calc PR B 1
C42A C 0.6788(10) 0.0702(7) -0.1433(8) 0.047(4) Uani 0.50 1 d P B 1
H42D H 0.6290 0.0467 -0.1686 0.070 Uiso 0.50 1 calc PR B 1
H42E H 0.6837 0.0603 -0.0949 0.070 Uiso 0.50 1 calc PR B 1
H42F H 0.7140 0.0506 -0.1685 0.070 Uiso 0.50 1 calc PR B 1
C42C C 0.6868(11) 0.1900(8) -0.2335(8) 0.049(4) Uani 0.50 1 d P B 1
H42G H 0.6367 0.1660 -0.2577 0.074 Uiso 0.50 1 calc PR B 1
H42H H 0.7214 0.1689 -0.2584 0.074 Uiso 0.50 1 calc PR B 1
H42I H 0.6965 0.2425 -0.2336 0.074 Uiso 0.50 1 calc PR B 1
C40D C 0.8479(19) 0.0600(13) -0.1266(19) 0.144(12) Uani 0.50 1 d P B 2
H40J H 0.8787 0.0289 -0.1453 0.216 Uiso 0.50 1 calc PR B 2
H40K H 0.8002 0.0470 -0.1578 0.216 Uiso 0.50 1 calc PR B 2
H40L H 0.8411 0.0526 -0.0787 0.216 Uiso 0.50 1 calc PR B 2
C40F C 0.9862(18) 0.182(2) -0.0701(16) 0.19(2) Uani 0.50 1 d P B 2
H40M H 1.0148 0.1502 -0.0921 0.284 Uiso 0.50 1 calc PR B 2
H40N H 0.9826 0.1738 -0.0218 0.284 Uiso 0.50 1 calc PR B 2
H40O H 1.0105 0.2331 -0.0682 0.284 Uiso 0.50 1 calc PR B 2
C40E C 0.9030(16) 0.1607(16) -0.2157(13) 0.100(9) Uani 0.50 1 d P B 2
H40P H 0.9357 0.1300 -0.2302 0.149 Uiso 0.50 1 calc PR B 2
H40Q H 0.9233 0.2109 -0.2213 0.149 Uiso 0.50 1 calc PR B 2
H40R H 0.8546 0.1416 -0.2456 0.149 Uiso 0.50 1 calc PR B 2
C41E C 0.9467(14) 0.3950(10) -0.0765(9) 0.082(7) Uani 0.50 1 d P B 2
H41J H 0.9567 0.4431 -0.0899 0.122 Uiso 0.50 1 calc PR B 2
H41K H 0.9769 0.3655 -0.0987 0.122 Uiso 0.50 1 calc PR B 2
H41L H 0.9582 0.4011 -0.0246 0.122 Uiso 0.50 1 calc PR B 2
C41F C 0.7958(15) 0.4103(9) -0.0676(11) 0.079(7) Uani 0.50 1 d P B 2
H41M H 0.8105 0.4581 -0.0809 0.119 Uiso 0.50 1 calc PR B 2
H41N H 0.8050 0.4163 -0.0157 0.119 Uiso 0.50 1 calc PR B 2
H41O H 0.7436 0.3891 -0.0856 0.119 Uiso 0.50 1 calc PR B 2
C41D C 0.8682(12) 0.3346(10) -0.2003(9) 0.058(5) Uani 0.50 1 d P B 2
H41P H 0.8816 0.3820 -0.2146 0.087 Uiso 0.50 1 calc PR B 2
H41Q H 0.8243 0.3038 -0.2322 0.087 Uiso 0.50 1 calc PR B 2
H41R H 0.9087 0.3105 -0.2028 0.087 Uiso 0.50 1 calc PR B 2
C42E C 0.6372(11) 0.2426(12) -0.1271(12) 0.090(7) Uani 0.50 1 d P B 2
H42J H 0.5875 0.2189 -0.1525 0.134 Uiso 0.50 1 calc PR B 2
H42K H 0.6570 0.2857 -0.1465 0.134 Uiso 0.50 1 calc PR B 2
H42L H 0.6361 0.2574 -0.0764 0.134 Uiso 0.50 1 calc PR B 2
C42D C 0.6556(14) 0.0926(11) -0.1123(12) 0.100(9) Uani 0.50 1 d P B 2
H42M H 0.6062 0.0728 -0.1400 0.150 Uiso 0.50 1 calc PR B 2
H42N H 0.6526 0.1031 -0.0615 0.150 Uiso 0.50 1 calc PR B 2
H42O H 0.6849 0.0568 -0.1208 0.150 Uiso 0.50 1 calc PR B 2
C42F C 0.6983(11) 0.1569(13) -0.2364(9) 0.070(5) Uani 0.50 1 d P B 2
H42P H 0.6485 0.1334 -0.2617 0.105 Uiso 0.50 1 calc PR B 2
H42Q H 0.7305 0.1244 -0.2470 0.105 Uiso 0.50 1 calc PR B 2
H42R H 0.7161 0.2030 -0.2519 0.105 Uiso 0.50 1 calc PR B 2
C50B C 0.708(2) 0.697(2) 0.282(3) 0.108(16) Uani 0.50 1 d P C 1
H50A H 0.6700 0.7152 0.3038 0.162 Uiso 0.50 1 calc PR C 1
H50B H 0.7013 0.6990 0.2314 0.162 Uiso 0.50 1 calc PR C 1
H50C H 0.7563 0.7263 0.3057 0.162 Uiso 0.50 1 calc PR C 1
C50A C 0.605(2) 0.553(2) 0.253(3) 0.081(13) Uani 0.50 1 d P C 1
H50D H 0.5716 0.5753 0.2781 0.122 Uiso 0.50 1 calc PR C 1
H50E H 0.5983 0.5019 0.2582 0.122 Uiso 0.50 1 calc PR C 1
H50F H 0.5959 0.5552 0.2025 0.122 Uiso 0.50 1 calc PR C 1
C50C C 0.6911(18) 0.5839(12) 0.3800(18) 0.072(8) Uani 0.50 1 d P C 1
H50G H 0.6522 0.6044 0.3975 0.108 Uiso 0.50 1 calc PR C 1
H50H H 0.7375 0.6062 0.4125 0.108 Uiso 0.50 1 calc PR C 1
H50I H 0.6788 0.5309 0.3775 0.108 Uiso 0.50 1 calc PR C 1
C51B C 0.8388(11) 0.5381(7) 0.0693(9) 0.055(4) Uani 0.50 1 d P C 1
H51A H 0.8368 0.5537 0.0234 0.083 Uiso 0.50 1 calc PR C 1
H51B H 0.8157 0.4857 0.0619 0.083 Uiso 0.50 1 calc PR C 1
H51C H 0.8901 0.5473 0.0920 0.083 Uiso 0.50 1 calc PR C 1
C51A C 0.7955(15) 0.6853(16) 0.1276(18) 0.073(8) Uani 0.50 1 d P C 1
H51D H 0.7956 0.6952 0.0793 0.109 Uiso 0.50 1 calc PR C 1
H51E H 0.8403 0.7152 0.1589 0.109 Uiso 0.50 1 calc PR C 1
H51F H 0.7528 0.6975 0.1455 0.109 Uiso 0.50 1 calc PR C 1
C51C C 0.7070(11) 0.5333(9) 0.0587(9) 0.067(5) Uani 0.50 1 d P C 1
H51G H 0.7096 0.5478 0.0125 0.101 Uiso 0.50 1 calc PR C 1
H51H H 0.6627 0.5427 0.0755 0.101 Uiso 0.50 1 calc PR C 1
H51I H 0.7053 0.4811 0.0537 0.101 Uiso 0.50 1 calc PR C 1
C52A C 0.9125(12) 0.5749(11) 0.3994(12) 0.050(5) Uani 0.50 1 d P C 1
H52A H 0.9603 0.5987 0.4290 0.074 Uiso 0.50 1 calc PR C 1
H52B H 0.9078 0.5220 0.3875 0.074 Uiso 0.50 1 calc PR C 1
H52C H 0.8736 0.5844 0.4257 0.074 Uiso 0.50 1 calc PR C 1
C52C C 0.9193(19) 0.7187(12) 0.3454(11) 0.085(9) Uani 0.50 1 d P C 1
H52D H 0.9672 0.7386 0.3761 0.127 Uiso 0.50 1 calc PR C 1
H52E H 0.8807 0.7282 0.3721 0.127 Uiso 0.50 1 calc PR C 1
H52F H 0.9176 0.7421 0.3039 0.127 Uiso 0.50 1 calc PR C 1
C52B C 0.9780(12) 0.5725(10) 0.2833(10) 0.056(5) Uani 0.50 1 d P C 1
H52G H 1.0244 0.5963 0.3152 0.084 Uiso 0.50 1 calc PR C 1
H52H H 0.9825 0.5798 0.2348 0.084 Uiso 0.50 1 calc PR C 1
H52I H 0.9659 0.5200 0.2837 0.084 Uiso 0.50 1 calc PR C 1
C50F C 0.7182(15) 0.6094(11) 0.3932(14) 0.056(6) Uani 0.50 1 d P C 2
H50J H 0.6801 0.6282 0.4144 0.083 Uiso 0.50 1 calc PR C 2
H50K H 0.7662 0.6426 0.4134 0.083 Uiso 0.50 1 calc PR C 2
H50L H 0.7176 0.5608 0.4036 0.083 Uiso 0.50 1 calc PR C 2
C50E C 0.712(3) 0.7056(18) 0.290(2) 0.090(13) Uani 0.50 1 d P C 2
H50M H 0.6733 0.7230 0.3120 0.134 Uiso 0.50 1 calc PR C 2
H50N H 0.7075 0.7127 0.2406 0.134 Uiso 0.50 1 calc PR C 2
H50O H 0.7597 0.7332 0.3165 0.134 Uiso 0.50 1 calc PR C 2
C50D C 0.6081(19) 0.547(3) 0.237(3) 0.080(12) Uani 0.50 1 d P C 2
H50P H 0.5683 0.5642 0.2564 0.121 Uiso 0.50 1 calc PR C 2
H50Q H 0.6028 0.4956 0.2380 0.121 Uiso 0.50 1 calc PR C 2
H50R H 0.6060 0.5541 0.1871 0.121 Uiso 0.50 1 calc PR C 2
C51F C 0.6964(11) 0.5781(13) 0.0810(11) 0.086(6) Uani 0.50 1 d P C 2
H51J H 0.6972 0.5909 0.0339 0.129 Uiso 0.50 1 calc PR C 2
H51K H 0.6730 0.6106 0.1096 0.129 Uiso 0.50 1 calc PR C 2
H51L H 0.6687 0.5274 0.0757 0.129 Uiso 0.50 1 calc PR C 2
C51E C 0.8762(13) 0.5700(10) 0.0914(10) 0.069(5) Uani 0.50 1 d P C 2
H51M H 0.8770 0.5826 0.0442 0.103 Uiso 0.50 1 calc PR C 2
H51N H 0.8754 0.5181 0.0880 0.103 Uiso 0.50 1 calc PR C 2
H51O H 0.9201 0.5997 0.1242 0.103 Uiso 0.50 1 calc PR C 2
C51D C 0.8400(19) 0.6919(15) 0.140(2) 0.106(13) Uani 0.50 1 d P C 2
H51P H 0.8413 0.7064 0.0935 0.159 Uiso 0.50 1 calc PR C 2
H51Q H 0.8901 0.7004 0.1652 0.159 Uiso 0.50 1 calc PR C 2
H51R H 0.8132 0.7210 0.1679 0.159 Uiso 0.50 1 calc PR C 2
C52D C 0.8954(17) 0.597(2) 0.4020(18) 0.101(12) Uani 0.50 1 d P C 2
H52J H 0.9421 0.6195 0.4341 0.152 Uiso 0.50 1 calc PR C 2
H52K H 0.8821 0.5446 0.4011 0.152 Uiso 0.50 1 calc PR C 2
H52L H 0.8572 0.6193 0.4190 0.152 Uiso 0.50 1 calc PR C 2
C52E C 0.9795(14) 0.6007(11) 0.2664(13) 0.072(6) Uani 0.50 1 d P C 2
H52M H 1.0263 0.6237 0.2981 0.108 Uiso 0.50 1 calc PR C 2
H52N H 0.9767 0.6234 0.2245 0.108 Uiso 0.50 1 calc PR C 2
H52O H 0.9759 0.5483 0.2513 0.108 Uiso 0.50 1 calc PR C 2
C52F C 0.9245(15) 0.7087(14) 0.3156(19) 0.116(15) Uani 0.50 1 d P C 2
H52P H 0.9717 0.7323 0.3464 0.173 Uiso 0.50 1 calc PR C 2
H52Q H 0.8860 0.7290 0.3342 0.173 Uiso 0.50 1 calc PR C 2
H52R H 0.9269 0.7176 0.2673 0.173 Uiso 0.50 1 calc PR C 2
C60B C 0.4973(6) 0.2581(6) 0.0003(4) 0.084(3) Uani 1 1 d . . .
H60A H 0.4818 0.2761 -0.0424 0.127 Uiso 1 1 calc R . .
H60B H 0.4719 0.2066 -0.0050 0.127 Uiso 1 1 calc R . .
H60C H 0.5503 0.2629 0.0065 0.127 Uiso 1 1 calc R . .
C60A C 0.5174(6) 0.4089(5) 0.0819(5) 0.094(3) Uani 1 1 d . . .
H60D H 0.5005 0.4222 0.0368 0.141 Uiso 1 1 calc R . .
H60E H 0.5707 0.4164 0.0889 0.141 Uiso 1 1 calc R . .
H60F H 0.5039 0.4397 0.1212 0.141 Uiso 1 1 calc R . .
C60C C 0.3727(6) 0.3024(9) 0.0653(6) 0.127(5) Uani 1 1 d . . .
H60G H 0.3577 0.3189 0.0216 0.190 Uiso 1 1 calc R . .
H60H H 0.3598 0.3320 0.1058 0.190 Uiso 1 1 calc R . .
H60I H 0.3477 0.2509 0.0612 0.190 Uiso 1 1 calc R . .
C61B C 0.5633(4) 0.3895(4) 0.3487(4) 0.0558(17) Uani 1 1 d . . .
H61A H 0.5505 0.4175 0.3902 0.084 Uiso 1 1 calc R . .
H61B H 0.5949 0.4229 0.3255 0.084 Uiso 1 1 calc R . .
H61C H 0.5893 0.3541 0.3638 0.084 Uiso 1 1 calc R . .
C61A C 0.4169(5) 0.2811(5) 0.3314(4) 0.080(3) Uani 1 1 d . . .
H61D H 0.4054 0.3114 0.3723 0.120 Uiso 1 1 calc R . .
H61E H 0.4415 0.2453 0.3479 0.120 Uiso 1 1 calc R . .
H61F H 0.3716 0.2555 0.2985 0.120 Uiso 1 1 calc R . .
C61C C 0.4276(5) 0.4083(6) 0.2580(5) 0.088(3) Uani 1 1 d . . .
H61G H 0.4151 0.4354 0.3003 0.132 Uiso 1 1 calc R . .
H61H H 0.3826 0.3825 0.2246 0.132 Uiso 1 1 calc R . .
H61I H 0.4585 0.4424 0.2350 0.132 Uiso 1 1 calc R . .
C62C C 0.4627(4) 0.0943(4) 0.0815(4) 0.0582(18) Uani 1 1 d . . .
H62A H 0.4389 0.0425 0.0776 0.087 Uiso 1 1 calc R . .
H62B H 0.5145 0.0996 0.0778 0.087 Uiso 1 1 calc R . .
H62C H 0.4387 0.1131 0.0431 0.087 Uiso 1 1 calc R . .
C62B C 0.3545(4) 0.1338(5) 0.1722(4) 0.071(2) Uani 1 1 d . . .
H62D H 0.3316 0.0815 0.1659 0.106 Uiso 1 1 calc R . .
H62E H 0.3318 0.1537 0.1339 0.106 Uiso 1 1 calc R . .
H62F H 0.3478 0.1593 0.2183 0.106 Uiso 1 1 calc R . .
C62A C 0.4990(5) 0.1097(4) 0.2426(4) 0.0635(19) Uani 1 1 d . . .
H62G H 0.4762 0.0574 0.2366 0.095 Uiso 1 1 calc R . .
H62H H 0.4926 0.1353 0.2886 0.095 Uiso 1 1 calc R . .
H62I H 0.5514 0.1167 0.2408 0.095 Uiso 1 1 calc R . .
C100 C 1.0157(12) -0.0545(9) 0.4546(7) 0.126(6) Uani 1 1 d . . .
H100 H 1.0255 -0.0932 0.4227 0.152 Uiso 1 1 calc R . .
C101 C 1.0602(10) 0.0135(13) 0.4652(9) 0.134(5) Uani 1 1 d . . .
C102 C 1.0424(11) 0.0684(8) 0.5117(10) 0.134(6) Uani 1 1 d . . .
H102 H 1.0720 0.1169 0.5198 0.161 Uiso 1 1 calc R . .
C104 C 1.119(2) 0.027(2) 0.424(2) 0.189(18) Uani 0.50 1 d P . .
H10J H 1.1461 0.0782 0.4376 0.283 Uiso 0.50 1 calc PR . .
H10K H 1.0985 0.0153 0.3733 0.283 Uiso 0.50 1 calc PR . .
H10L H 1.1524 -0.0044 0.4338 0.283 Uiso 0.50 1 calc PR . .
C110 C 0.553(2) 0.483(2) 0.5457(10) 0.210(17) Uani 1 1 d . . .
H110 H 0.5886 0.4695 0.5766 0.252 Uiso 1 1 calc R . .
C111 C 0.4780(14) 0.4388(10) 0.5252(12) 0.139(7) Uani 1 1 d . . .
C112 C 0.4309(10) 0.4585(14) 0.4802(10) 0.151(8) Uani 1 1 d . . .
H112 H 0.3828 0.4279 0.4662 0.181 Uiso 1 1 calc R . .
C114 C 0.504(7) 0.410(5) 0.569(2) 0.51(11) Uani 0.50 1 d P . .
H11J H 0.5573 0.4304 0.5797 0.769 Uiso 0.50 1 calc PR . .
H11K H 0.4939 0.3572 0.5499 0.769 Uiso 0.50 1 calc PR . .
H11L H 0.4830 0.4183 0.6120 0.769 Uiso 0.50 1 calc PR . .
C200 C 0.5366(13) 0.3230(14) 0.7474(8) 0.171(10) Uani 1 1 d . . .
C201 C 0.5262(8) 0.3447(9) 0.8130(8) 0.117(4) Uani 1 1 d . . .
H20J H 0.4865 0.3141 0.8276 0.141 Uiso 1 1 calc R . .
C202 C 0.5700(11) 0.4140(12) 0.8706(19) 0.225(17) Uani 1 1 d . . .
H20K H 0.5613 0.4259 0.9179 0.270 Uiso 1 1 calc R . .
C203 C 0.612(2) 0.4456(17) 0.8472(12) 0.25(2) Uani 1 1 d . . .
H20L H 0.6391 0.4898 0.8777 0.306 Uiso 1 1 calc R . .
C204 C 0.6325(11) 0.4338(10) 0.7806(14) 0.171(9) Uani 1 1 d . . .
H20M H 0.6726 0.4694 0.7727 0.205 Uiso 1 1 calc R . .
C205 C 0.6014(9) 0.3765(11) 0.7254(10) 0.134(6) Uani 1 1 d . . .
H205 H 0.6167 0.3700 0.6804 0.161 Uiso 1 1 calc R . .
C206 C 0.510(2) 0.281(2) 0.6989(15) 0.42(4) Uani 1 1 d . . .
H20P H 0.4693 0.2459 0.7101 0.627 Uiso 1 1 calc R . .
H20Q H 0.5460 0.2552 0.6823 0.627 Uiso 1 1 calc R . .
H20R H 0.4918 0.3047 0.6615 0.627 Uiso 1 1 calc R . .
C210 C 0.6671(15) -0.1826(11) 0.4810(12) 0.31(3) Uani 1 1 d GD . .
H210 H 0.6750 -0.2231 0.4502 0.375 Uiso 1 1 calc R . .
C211 C 0.6990(12) -0.1660(11) 0.5524(13) 0.42(4) Uani 1 1 d GD . .
H211 H 0.7287 -0.1952 0.5704 0.506 Uiso 1 1 calc R . .
C212 C 0.6874(10) -0.1066(11) 0.5975(8) 0.49(5) Uani 1 1 d GD . .
H212 H 0.7092 -0.0953 0.6463 0.587 Uiso 1 1 calc R . .
C213 C 0.6440(10) -0.0639(8) 0.5711(13) 0.40(4) Uani 1 1 d GD . .
C214 C 0.6121(9) -0.0804(14) 0.4997(14) 0.260(18) Uani 1 1 d GD . .
H214 H 0.5824 -0.0512 0.4817 0.312 Uiso 1 1 calc R . .
C215 C 0.6236(12) -0.1398(15) 0.4546(8) 0.39(4) Uani 1 1 d GD . .
H215 H 0.6018 -0.1511 0.4058 0.470 Uiso 1 1 calc R . .
C216 C 0.6595(18) -0.0245(10) 0.6281(16) 0.33(3) Uani 1 1 d G . .
H21J H 0.6860 -0.0469 0.6618 0.500 Uiso 1 1 calc R . .
H21K H 0.6146 -0.0169 0.6449 0.500 Uiso 1 1 calc R . .
H21L H 0.6904 0.0226 0.6246 0.500 Uiso 1 1 calc R . .

loop_
_atom_site_aniso_label
_atom_site_aniso_U_11
_atom_site_aniso_U_22
_atom_site_aniso_U_33
_atom_site_aniso_U_23
_atom_site_aniso_U_13
_atom_site_aniso_U_12
Sn1 0.0342(2) 0.03120(16) 0.02069(16) 0.00606(12) 0.00306(13) 0.00954(14)
Sn2 0.0344(2) 0.02352(14) 0.02455(16) 0.00600(12) 0.00259(13) 0.00807(14)
Sn3 0.02619(19) 0.02769(15) 0.02911(17) 0.00594(12) 0.00351(13) 0.00994(14)
Sn4 0.0301(2) 0.03189(16) 0.02176(16) 0.00568(12) 0.00549(13) 0.00752(14)
Sn5 0.0299(2) 0.02434(14) 0.03070(17) 0.00523(12) 0.00324(14) 0.00990(14)
Sn6 0.02399(19) 0.03274(16) 0.02419(16) 0.00522(12) 0.00271(13) 0.00835(14)
Sn7 0.0284(2) 0.02853(15) 0.02452(16) 0.00354(12) 0.00201(13) 0.00425(14)
Sn8 0.0295(2) 0.03208(16) 0.02557(17) 0.00206(13) -0.00073(13) 0.00982(14)
Sn9 0.0290(2) 0.02739(15) 0.03272(18) 0.00809(13) 0.00653(14) 0.00584(14)
Sn10 0.0318(2) 0.03540(17) 0.02513(17) 0.01033(13) 0.00178(14) 0.01128(15)
Si1 0.0514(11) 0.0442(8) 0.0219(7) 0.0066(6) 0.0051(6) 0.0143(7)
Si2 0.0515(10) 0.0252(6) 0.0280(7) 0.0055(5) -0.0023(6) 0.0100(6)
Si3 0.0281(8) 0.0364(7) 0.0398(8) 0.0041(6) 0.0050(6) 0.0122(6)
Si4 0.0401(9) 0.0322(6) 0.0247(7) 0.0080(5) 0.0087(6) 0.0104(6)
Si5 0.0460(10) 0.0258(6) 0.0366(8) 0.0064(5) 0.0065(7) 0.0120(6)
Si6 0.0245(8) 0.0549(9) 0.0319(8) 0.0029(6) -0.0005(6) 0.0110(7)
Si10 0.0577(13) 0.0748(12) 0.0386(9) 0.0251(8) 0.0125(8) 0.0160(10)
Si11 0.0580(12) 0.0461(8) 0.0309(8) 0.0090(6) -0.0008(7) 0.0165(8)
Si12 0.0619(12) 0.0467(8) 0.0281(8) 0.0000(6) 0.0018(7) 0.0186(8)
Si20 0.0700(13) 0.0327(7) 0.0363(8) 0.0084(6) -0.0062(8) 0.0199(8)
Si21 0.0780(14) 0.0349(7) 0.0308(8) -0.0001(6) 0.0011(8) 0.0227(8)
Si22 0.0590(13) 0.0411(8) 0.0413(9) 0.0158(7) -0.0056(8) -0.0042(8)
Si30 0.0741(19) 0.0498(12) 0.101(2) 0.0173(12) 0.0489(15) 0.0345(13)
Si31 0.0342(12) 0.0819(15) 0.0424(12) 0.0085(10) -0.0036(9) 0.0181(11)
Si32 0.0370(13) 0.0554(12) 0.0694(15) 0.0249(10) 0.0144(10) 0.0070(10)
Si33 0.054(8) 0.063(7) 0.053(7) 0.004(6) 0.008(6) 0.036(7)
Si35 0.035(8) 0.113(12) 0.043(7) 0.014(7) 0.019(5) 0.019(8)
Si34 0.047(9) 0.045(6) 0.083(10) -0.018(6) -0.023(7) 0.006(6)
Si40 0.0570(12) 0.0508(9) 0.0338(8) 0.0074(7) 0.0179(7) 0.0247(8)
Si41 0.0526(11) 0.0360(7) 0.0324(8) 0.0134(6) 0.0118(7) 0.0075(7)
Si42 0.0455(10) 0.0409(7) 0.0250(7) 0.0081(6) 0.0017(6) 0.0086(7)
Si50 0.0753(15) 0.0468(9) 0.0641(12) 0.0183(8) 0.0266(10) 0.0381(10)
Si51 0.0662(13) 0.0364(8) 0.0464(9) 0.0192(7) 0.0107(8) 0.0151(8)
Si52 0.0540(12) 0.0335(7) 0.0476(10) 0.0005(7) 0.0028(8) 0.0021(7)
Si60 0.0413(12) 0.1053(16) 0.0455(11) 0.0244(10) -0.0072(8) 0.0211(11)
Si61 0.0337(10) 0.0677(11) 0.0474(10) -0.0039(8) 0.0071(7) 0.0202(9)
Si62 0.0316(10) 0.0598(10) 0.0392(9) -0.0017(7) 0.0033(7) -0.0003(8)
C10A 0.103(7) 0.081(5) 0.039(4) 0.023(3) 0.029(4) 0.023(5)
C10B 0.081(7) 0.104(6) 0.053(5) 0.015(4) 0.002(4) -0.013(5)
C10C 0.092(9) 0.140(9) 0.136(10) 0.091(8) 0.052(7) 0.054(8)
C11C 0.053(4) 0.046(3) 0.056(4) 0.004(3) 0.003(3) 0.017(3)
C11B 0.066(5) 0.050(3) 0.057(4) 0.010(3) -0.006(3) 0.014(3)
C11A 0.080(6) 0.084(5) 0.038(4) 0.019(3) -0.006(3) 0.026(4)
C12C 0.064(5) 0.048(3) 0.051(4) 0.001(3) -0.002(3) 0.019(3)
C12B 0.063(5) 0.055(4) 0.056(4) -0.006(3) -0.016(4) 0.018(3)
C12A 0.117(8) 0.071(5) 0.036(4) 0.001(3) 0.021(4) 0.025(5)
C20C 0.109(7) 0.043(3) 0.047(4) 0.021(3) -0.011(4) 0.011(4)
C20B 0.069(5) 0.042(3) 0.042(3) 0.006(3) -0.009(3) 0.015(3)
C20A 0.112(7) 0.059(4) 0.061(5) 0.011(3) -0.012(4) 0.052(5)
C21A 0.046(4) 0.111(6) 0.034(3) 0.009(4) -0.002(3) 0.015(4)
C21B 0.065(6) 0.192(11) 0.053(5) -0.006(6) 0.006(4) 0.064(7)
C21C 0.48(3) 0.045(5) 0.064(6) 0.006(4) 0.091(12) 0.062(10)
C22A 0.051(4) 0.054(3) 0.056(4) 0.015(3) 0.003(3) 0.012(3)
C22C 0.094(8) 0.050(4) 0.180(12) 0.050(6) -0.063(8) -0.018(4)
C22B 0.073(7) 0.175(10) 0.045(5) 0.032(5) 0.011(4) -0.003(7)
C30A 0.097(7) 0.053(4) 0.085(6) 0.007(4) 0.020(5) 0.038(4)
C30B 0.090(9) 0.128(10) 0.28(2) 0.057(11) 0.066(11) 0.080(9)
C30C 0.33(2) 0.084(7) 0.125(11) -0.022(7) 0.153(14) 0.010(10)
C31A 0.080(6) 0.096(6) 0.049(4) -0.013(4) -0.021(4) 0.023(5)
C31B 0.100(9) 0.162(10) 0.087(7) 0.071(7) 0.020(6) 0.051(8)
C31C 0.053(7) 0.185(12) 0.107(9) -0.009(8) -0.013(6) 0.026(7)
C32B 0.090(7) 0.117(7) 0.065(5) 0.047(5) 0.031(5) 0.035(6)
C32A 0.085(8) 0.054(5) 0.170(11) 0.030(6) -0.014(7) -0.001(5)
C32C 0.056(7) 0.157(10) 0.179(13) 0.104(10) 0.054(7) 0.032(7)
C40B 0.083(16) 0.071(10) 0.023(6) 0.002(7) 0.023(8) 0.029(9)
C40A 0.067(10) 0.058(8) 0.042(7) 0.015(6) 0.017(6) 0.031(8)
C40C 0.040(9) 0.062(8) 0.089(13) 0.001(8) 0.021(8) 0.019(7)
C41C 0.044(8) 0.041(7) 0.038(8) 0.020(6) -0.002(6) 0.009(6)
C41A 0.076(12) 0.043(7) 0.031(6) 0.013(5) -0.001(8) 0.028(8)
C41B 0.040(8) 0.040(7) 0.039(8) 0.008(6) 0.005(6) 0.004(5)
C42B 0.045(8) 0.038(6) 0.025(5) 0.015(4) -0.006(5) 0.006(5)
C42A 0.065(10) 0.024(6) 0.045(8) 0.001(5) 0.002(7) 0.006(6)
C42C 0.076(11) 0.044(7) 0.034(7) 0.017(6) -0.002(6) 0.028(7)
C40D 0.19(3) 0.093(16) 0.20(3) 0.038(19) 0.10(3) 0.09(2)
C40F 0.14(3) 0.30(5) 0.12(2) -0.08(3) -0.05(2) 0.17(3)
C40E 0.11(3) 0.15(2) 0.074(14) 0.043(17) 0.034(16) 0.09(2)
C41E 0.12(2) 0.063(11) 0.038(10) 0.018(8) -0.013(10) -0.017(11)
C41F 0.14(2) 0.050(9) 0.070(13) 0.029(9) 0.052(13) 0.037(12)
C41D 0.097(16) 0.053(8) 0.048(9) 0.037(7) 0.038(10) 0.034(11)
C42E 0.059(13) 0.101(14) 0.094(15) -0.014(12) -0.025(11) 0.036(11)
C42D 0.11(2) 0.068(13) 0.089(16) 0.028(11) -0.058(14) -0.019(11)
C42F 0.058(11) 0.113(17) 0.033(8) 0.013(11) -0.008(7) 0.021(12)
C50B 0.11(2) 0.07(2) 0.16(3) -0.012(16) 0.037(19) 0.069(19)
C50A 0.11(3) 0.057(13) 0.10(2) 0.025(14) 0.030(15) 0.045(14)
C50C 0.08(2) 0.057(14) 0.081(16) 0.000(12) 0.031(14) 0.019(12)
C51B 0.084(14) 0.032(7) 0.044(8) 0.015(6) 0.006(8) 0.000(7)
C51A 0.12(2) 0.042(10) 0.072(13) 0.030(9) 0.036(16) 0.021(15)
C51C 0.082(13) 0.066(9) 0.051(9) 0.027(8) -0.007(8) 0.011(9)
C52A 0.048(13) 0.059(9) 0.036(8) 0.019(7) -0.010(8) 0.004(8)
C52C 0.16(2) 0.017(8) 0.055(11) -0.017(7) 0.002(12) 0.004(10)
C52B 0.056(11) 0.066(12) 0.045(9) 0.008(8) -0.006(7) 0.022(10)
C50F 0.073(17) 0.053(12) 0.059(12) 0.018(11) 0.032(11) 0.038(11)
C50E 0.18(3) 0.028(9) 0.088(16) 0.035(11) 0.046(17) 0.050(13)
C50D 0.031(13) 0.11(2) 0.10(2) -0.001(14) 0.022(11) 0.027(13)
C51F 0.077(13) 0.121(17) 0.075(13) 0.061(13) -0.001(10) 0.032(13)
C51E 0.103(18) 0.063(11) 0.066(12) 0.039(9) 0.042(11) 0.037(11)
C51D 0.20(4) 0.027(8) 0.10(2) 0.024(10) 0.06(3) 0.02(2)
C52D 0.071(16) 0.17(3) 0.063(13) 0.007(18) -0.012(11) 0.048(18)
C52E 0.063(13) 0.055(12) 0.088(17) 0.016(9) 0.001(11) -0.001(10)
C52F 0.064(15) 0.037(10) 0.20(4) -0.039(18) -0.05(2) 0.000(9)
C60B 0.080(7) 0.117(7) 0.041(4) 0.009(4) -0.002(4) 0.004(5)
C60A 0.118(9) 0.097(6) 0.079(6) 0.037(5) 0.004(6) 0.043(6)
C60C 0.055(7) 0.243(15) 0.091(8) 0.061(9) -0.015(5) 0.051(8)
C61B 0.046(4) 0.061(4) 0.050(4) -0.007(3) 0.006(3) 0.006(3)
C61A 0.069(6) 0.098(6) 0.057(5) -0.016(4) 0.025(4) -0.001(5)
C61C 0.078(6) 0.124(8) 0.078(6) 0.006(5) 0.009(5) 0.070(6)
C62C 0.046(4) 0.063(4) 0.052(4) -0.006(3) 0.004(3) 0.002(3)
C62B 0.037(4) 0.090(5) 0.067(5) -0.014(4) 0.012(4) -0.006(4)
C62A 0.066(5) 0.066(4) 0.047(4) 0.008(3) 0.003(3) -0.002(4)
C100 0.180(17) 0.104(11) 0.090(9) 0.025(7) -0.055(10) 0.064(11)
C101 0.148(14) 0.156(13) 0.123(11) 0.081(11) -0.025(10) 0.076(13)
C102 0.144(14) 0.103(10) 0.134(13) 0.051(10) -0.077(11) 0.024(10)
C104 0.17(4) 0.23(4) 0.22(4) 0.18(3) 0.01(3) 0.07(3)
C110 0.35(5) 0.28(3) 0.078(12) 0.007(16) 0.072(19) 0.24(4)
C111 0.143(15) 0.162(14) 0.114(14) -0.025(11) 0.062(12) 0.058(13)
C112 0.130(13) 0.23(2) 0.089(10) -0.054(12) 0.003(9) 0.101(15)
C114 1.0(3) 0.67(18) 0.06(2) 0.04(5) 0.08(6) 0.7(2)
C200 0.23(2) 0.30(2) 0.090(9) 0.111(13) 0.080(12) 0.20(2)
C201 0.118(11) 0.153(11) 0.125(10) 0.090(9) 0.047(8) 0.066(10)
C202 0.095(12) 0.174(17) 0.48(5) 0.24(3) 0.065(19) 0.059(11)
C203 0.43(5) 0.30(4) 0.122(14) 0.071(19) 0.00(2) 0.28(4)
C204 0.174(18) 0.121(12) 0.21(2) 0.093(13) -0.035(16) 0.018(11)
C205 0.108(12) 0.207(17) 0.134(13) 0.065(12) 0.068(10) 0.084(12)
C206 0.48(6) 0.61(7) 0.18(3) -0.13(3) -0.11(3) 0.43(6)
C210 0.34(6) 0.32(4) 0.21(3) 0.00(3) 0.12(4) -0.07(4)
C211 0.26(5) 0.64(11) 0.50(8) 0.42(9) 0.10(6) 0.15(6)
C212 0.25(5) 0.65(10) 0.83(13) 0.57(10) 0.27(7) 0.23(6)
C213 0.26(5) 0.56(8) 0.18(3) -0.01(4) 0.06(3) -0.25(5)
C214 0.13(2) 0.32(3) 0.36(5) 0.22(3) 0.10(3) -0.03(2)
C215 0.15(3) 0.75(10) 0.35(5) 0.40(7) 0.07(3) 0.05(4)
C216 0.53(7) 0.137(17) 0.35(5) 0.02(2) 0.29(5) 0.01(3)

loop_
_atom_type_symbol
_atom_type_description
_atom_type_scat_dispersion_real
_atom_type_scat_dispersion_imag
_atom_type_scat_source
C C 0.0033 0.0016 'International Tables Vol C Tables 4.2.6.8 and 6.1.1.4'
H H 0.0000 0.0000 'International Tables Vol C Tables 4.2.6.8 and 6.1.1.4'
Li Li -0.0003 0.0001 'International Tables Vol C Tables 4.2.6.8 and 6.1.1.4'
O O 0.0106 0.0060 'International Tables Vol C Tables 4.2.6.8 and 6.1.1.4'
Si Si 0.0817 0.0704 'International Tables Vol C Tables 4.2.6.8 and 6.1.1.4'
Sn Sn -0.6537 1.4246 'International Tables Vol C Tables 4.2.6.8 and 6.1.1.4'

loop_
_geom_angle_atom_site_label_1
_geom_angle_atom_site_label_2
_geom_angle_atom_site_label_3
_geom_angle
_geom_angle_site_symmetry_1
Si1 Sn1 Sn2 133.38(4) .
Si1 Sn1 Sn8 107.24(5) .
Sn2 Sn1 Sn8 92.97(3) .
Si1 Sn1 Sn6 127.55(4) .
Sn2 Sn1 Sn6 89.99(3) .
Sn8 Sn1 Sn6 95.81(3) .
Si2 Sn2 Sn1 135.75(4) .
Si2 Sn2 Sn7 108.40(5) .
Sn1 Sn2 Sn7 93.23(3) .
Si2 Sn2 Sn3 123.17(5) .
Sn1 Sn2 Sn3 90.06(3) .
Sn7 Sn2 Sn3 97.51(3) .
Si3 Sn3 Sn2 140.70(4) .
Si3 Sn3 Sn4 124.87(4) .
Sn2 Sn3 Sn4 80.43(3) .
Si3 Sn3 Sn8 105.60(5) .
Sn2 Sn3 Sn8 89.33(3) .
Sn4 Sn3 Sn8 110.16(3) .
Si3 Sn3 Sn9 104.88(4) .
Sn2 Sn3 Sn9 114.20(2) .
Sn4 Sn3 Sn9 60.28(3) .
Sn8 Sn3 Sn9 62.66(2) .
Si4 Sn4 Sn7 117.11(5) .
Si4 Sn4 Sn10 97.97(4) .
Sn7 Sn4 Sn10 63.89(2) .
Si4 Sn4 Sn3 147.04(4) .
Sn7 Sn4 Sn3 94.39(3) .
Sn10 Sn4 Sn3 104.92(3) .
Si4 Sn4 Sn9 113.80(4) .
Sn7 Sn4 Sn9 107.75(3) .
Sn10 Sn4 Sn9 61.41(2) .
Sn3 Sn4 Sn9 60.36(3) .
Si5 Sn5 Sn8 121.28(5) .
Si5 Sn5 Sn6 142.94(4) .
Sn8 Sn5 Sn6 94.08(3) .
Si5 Sn5 Sn9 100.29(5) .
Sn8 Sn5 Sn9 64.14(2) .
Sn6 Sn5 Sn9 105.47(3) .
Si5 Sn5 Sn10 111.37(4) .
Sn8 Sn5 Sn10 108.24(3) .
Sn6 Sn5 Sn10 61.38(3) .
Sn9 Sn5 Sn10 61.46(3) .
Si6 Sn6 Sn1 135.83(4) .
Si6 Sn6 Sn5 125.03(4) .
Sn1 Sn6 Sn5 82.41(3) .
Si6 Sn6 Sn7 107.49(5) .
Sn1 Sn6 Sn7 89.56(3) .
Sn5 Sn6 Sn7 110.74(3) .
Si6 Sn6 Sn10 108.46(5) .
Sn1 Sn6 Sn10 115.48(2) .
Sn5 Sn6 Sn10 60.70(3) .
Sn7 Sn6 Sn10 62.17(2) .
Sn2 Sn7 Sn4 82.30(3) .
Sn2 Sn7 Sn6 87.18(3) .
Sn4 Sn7 Sn6 106.45(3) .
Sn2 Sn7 Sn10 112.20(3) .
Sn4 Sn7 Sn10 59.01(3) .
Sn6 Sn7 Sn10 59.28(2) .
Sn1 Sn8 Sn5 82.90(3) .
Sn1 Sn8 Sn3 87.64(3) .
Sn5 Sn8 Sn3 106.75(3) .
Sn1 Sn8 Sn9 112.50(4) .
Sn5 Sn8 Sn9 59.04(2) .
Sn3 Sn8 Sn9 59.09(2) .
Sn5 Sn9 Sn4 108.38(3) .
Sn5 Sn9 Sn3 104.28(3) .
Sn4 Sn9 Sn3 59.37(2) .
Sn5 Sn9 Sn10 59.71(2) .
Sn4 Sn9 Sn10 58.57(3) .
Sn3 Sn9 Sn10 102.11(3) .
Sn5 Sn9 Sn8 56.82(2) .
Sn4 Sn9 Sn8 105.96(3) .
Sn3 Sn9 Sn8 58.26(3) .
Sn10 Sn9 Sn8 101.57(3) .
Sn4 Sn10 Sn5 108.85(3) .
Sn4 Sn10 Sn6 104.33(3) .
Sn5 Sn10 Sn6 57.92(2) .
Sn4 Sn10 Sn9 60.02(3) .
Sn5 Sn10 Sn9 58.83(3) .
Sn6 Sn10 Sn9 101.01(3) .
Sn4 Sn10 Sn7 57.10(2) .
Sn5 Sn10 Sn7 105.61(3) .
Sn6 Sn10 Sn7 58.55(3) .
Sn9 Sn10 Sn7 101.78(3) .
Si11 Si1 Si10 107.11(9) .
Si11 Si1 Si12 106.13(9) .
Si10 Si1 Si12 111.92(10) .
Si11 Si1 Sn1 104.28(7) .
Si10 Si1 Sn1 117.60(8) .
Si12 Si1 Sn1 108.91(8) .
Si22 Si2 Si21 108.11(9) .
Si22 Si2 Si20 110.20(9) .
Si21 Si2 Si20 111.51(9) .
Si22 Si2 Sn2 105.74(8) .
Si21 Si2 Sn2 108.02(7) .
Si20 Si2 Sn2 112.98(7) .
Si33 Si3 Si34 108.6(5) .
Si33 Si3 Si32 131.5(4) .
Si34 Si3 Si32 68.2(5) .
Si33 Si3 Si30 37.7(3) .
Si34 Si3 Si30 135.3(3) .
Si32 Si3 Si30 109.55(11) .
Si33 Si3 Si31 69.8(3) .
Si34 Si3 Si31 42.6(4) .
Si32 Si3 Si31 106.70(11) .
Si30 Si3 Si31 105.45(11) .
Si33 Si3 Si35 107.7(5) .
Si34 Si3 Si35 106.9(6) .
Si32 Si3 Si35 40.5(4) .
Si30 Si3 Si35 73.9(4) .
Si31 Si3 Si35 135.9(4) .
Si33 Si3 Sn3 114.4(4) .
Si34 Si3 Sn3 111.5(4) .
Si32 Si3 Sn3 111.08(8) .
Si30 Si3 Sn3 110.43(10) .
Si31 Si3 Sn3 113.39(9) .
Si35 Si3 Sn3 107.5(3) .
Si41 Si4 Si40 109.86(9) .
Si41 Si4 Si42 106.78(8) .
Si40 Si4 Si42 106.53(8) .
Si41 Si4 Sn4 115.44(7) .
Si40 Si4 Sn4 109.53(7) .
Si42 Si4 Sn4 108.29(7) .
Si50 Si5 Si51 108.95(9) .
Si50 Si5 Si52 107.98(9) .
Si51 Si5 Si52 110.72(10) .
Si50 Si5 Sn5 109.04(8) .
Si51 Si5 Sn5 113.90(7) .
Si52 Si5 Sn5 106.07(7) .
Si60 Si6 Si62 108.43(10) .
Si60 Si6 Si61 111.56(10) .
Si62 Si6 Si61 110.94(10) .
Si60 Si6 Sn6 113.35(9) .
Si62 Si6 Sn6 104.31(8) .
Si61 Si6 Sn6 108.03(8) .
C10B Si10 C10C 109.7(6) .
C10B Si10 C10A 105.9(4) .
C10C Si10 C10A 107.8(5) .
C10B Si10 Si1 111.1(3) .
C10C Si10 Si1 111.5(4) .
C10A Si10 Si1 110.8(3) .
C11B Si11 C11C 110.2(3) .
C11B Si11 C11A 108.2(4) .
C11C Si11 C11A 107.6(4) .
C11B Si11 Si1 109.5(2) .
C11C Si11 Si1 110.3(2) .
C11A Si11 Si1 111.0(2) .
C12C Si12 C12B 108.4(4) .
C12C Si12 C12A 107.1(3) .
C12B Si12 C12A 108.2(4) .
C12C Si12 Si1 112.3(2) .
C12B Si12 Si1 111.0(2) .
C12A Si12 Si1 109.8(3) .
C20B Si20 C20A 109.5(4) .
C20B Si20 C20C 108.3(3) .
C20A Si20 C20C 107.0(4) .
C20B Si20 Si2 108.29(19) .
C20A Si20 Si2 111.7(2) .
C20C Si20 Si2 112.1(3) .
C21C Si21 C21A 107.7(6) .
C21C Si21 C21B 109.9(7) .
C21A Si21 C21B 106.1(4) .
C21C Si21 Si2 110.7(4) .
C21A Si21 Si2 110.5(2) .
C21B Si21 Si2 111.8(3) .
C22A Si22 C22C 106.4(4) .
C22A Si22 C22B 107.4(4) .
C22C Si22 C22B 109.5(6) .
C22A Si22 Si2 113.2(3) .
C22C Si22 Si2 110.1(4) .
C22B Si22 Si2 110.1(3) .
C30A Si30 C30C 109.5(5) .
C30A Si30 C30B 105.0(6) .
C30C Si30 C30B 112.9(8) .
C30A Si30 Si3 112.2(3) .
C30C Si30 Si3 107.9(5) .
C30B Si30 Si3 109.5(4) .
C31A Si31 C31B 109.7(5) .
C31A Si31 C31C 103.9(5) .
C31B Si31 C31C 110.1(6) .
C31A Si31 Si3 113.9(3) .
C31B Si31 Si3 110.6(4) .
C31C Si31 Si3 108.4(4) .
C32B Si32 C32C 105.0(5) .
C32B Si32 C32A 109.3(5) .
C32C Si32 C32A 110.6(6) .
C32B Si32 Si3 110.5(3) .
C32C Si32 Si3 111.5(3) .
C32A Si32 Si3 109.8(4) .
C40E Si40 C40F 108.6(16) .
C40E Si40 C40A 125.4(9) .
C40F Si40 C40A 75.0(16) .
C40E Si40 C40B 26.7(10) .
C40F Si40 C40B 127.9(12) .
C40A Si40 C40B 108.3(7) .
C40E Si40 C40C 79.3(12) .
C40F Si40 C40C 37.2(15) .
C40A Si40 C40C 110.5(8) .
C40B Si40 C40C 105.0(9) .
C40E Si40 C40D 101.8(14) .
C40F Si40 C40D 109.0(18) .
C40A Si40 C40D 36.3(11) .
C40B Si40 C40D 77.7(12) .
C40C Si40 C40D 139.0(10) .
C40E Si40 Si4 114.5(8) .
C40F Si40 Si4 114.0(8) .
C40A Si40 Si4 112.4(5) .
C40B Si40 Si4 111.9(7) .
C40C Si40 Si4 108.5(4) .
C40D Si40 Si4 108.0(7) .
C41E Si41 C41F 107.1(11) .
C41E Si41 C41A 107.0(9) .
C41F Si41 C41A 107.7(8) .
C41E Si41 C41D 88.7(9) .
C41F Si41 C41D 127.1(8) .
C41A Si41 C41D 22.5(6) .
C41E Si41 C41B 24.1(7) .
C41F Si41 C41B 85.4(9) .
C41A Si41 C41B 125.0(8) .
C41D Si41 C41B 110.4(8) .
C41E Si41 C41C 127.3(8) .
C41F Si41 C41C 24.4(7) .
C41A Si41 C41C 87.2(7) .
C41D Si41 C41C 109.0(7) .
C41B Si41 C41C 108.3(6) .
C41E Si41 Si4 112.9(6) .
C41F Si41 Si4 112.0(6) .
C41A Si41 Si4 109.9(5) .
C41D Si41 Si4 106.7(5) .
C41B Si41 Si4 113.7(4) .
C41C Si41 Si4 108.6(4) .
C42D Si42 C42B 81.4(11) .
C42D Si42 C42F 109.4(11) .
C42B Si42 C42F 123.5(7) .
C42D Si42 C42C 124.0(8) .
C42B Si42 C42C 106.6(6) .
C42F Si42 C42C 21.8(6) .
C42D Si42 C42E 108.9(13) .
C42B Si42 C42E 29.0(8) .
C42F Si42 C42E 104.1(9) .
C42C Si42 C42E 83.4(9) .
C42D Si42 C42A 27.2(10) .
C42B Si42 C42A 107.3(6) .
C42F Si42 C42A 87.7(8) .
C42C Si42 C42A 106.9(6) .
C42E Si42 C42A 132.1(9) .
C42D Si42 Si4 114.7(6) .
C42B Si42 Si4 115.2(4) .
C42F Si42 Si4 109.5(6) .
C42C Si42 Si4 111.0(6) .
C42E Si42 Si4 109.7(6) .
C42A Si42 Si4 109.5(5) .
C50B Si50 C50C 116.1(17) .
C50B Si50 C50A 106.6(18) .
C50C Si50 C50A 93.3(18) .
C50B Si50 C50D 107(2) .
C50C Si50 C50D 101.9(18) .
C50A Si50 C50D 10(3) .
C50B Si50 C50E 5(3) .
C50C Si50 C50E 111.7(14) .
C50A Si50 C50E 109.5(17) .
C50D Si50 C50E 110.3(19) .
C50B Si50 C50F 103.6(17) .
C50C Si50 C50F 18.7(10) .
C50A Si50 C50F 111.0(18) .
C50D Si50 C50F 120.0(18) .
C50E Si50 C50F 98.8(14) .
C50B Si50 Si5 109.5(11) .
C50C Si50 Si5 115.1(11) .
C50A Si50 Si5 115.1(14) .
C50D Si50 Si5 106.3(14) .
C50E Si50 Si5 110.9(11) .
C50F Si50 Si5 110.3(8) .
C51B Si51 C51A 122.4(11) .
C51B Si51 C51F 110.3(10) .
C51A Si51 C51F 82.1(11) .
C51B Si51 C51E 26.0(7) .
C51A Si51 C51E 106.7(11) .
C51F Si51 C51E 132.5(10) .
C51B Si51 C51C 83.4(8) .
C51A Si51 C51C 107.5(10) .
C51F Si51 C51C 29.8(8) .
C51E Si51 C51C 108.5(9) .
C51B Si51 C51D 107.8(12) .
C51A Si51 C51D 25.0(12) .
C51F Si51 C51D 106.6(12) .
C51E Si51 C51D 86.3(12) .
C51C Si51 C51D 129.2(12) .
C51B Si51 Si5 114.3(5) .
C51A Si51 Si5 112.6(11) .
C51F Si51 Si5 110.1(6) .
C51E Si51 Si5 108.9(5) .
C51C Si51 Si5 112.4(5) .
C51D Si51 Si5 107.4(11) .
C52F Si52 C52D 108.9(17) .
C52F Si52 C52E 92.8(13) .
C52D Si52 C52E 126.4(11) .
C52F Si52 C52B 111.3(12) .
C52D Si52 C52B 108.8(9) .
C52E Si52 C52B 21.0(6) .
C52F Si52 C52A 121.4(13) .
C52D Si52 C52A 18.0(10) .
C52E Si52 C52A 110.2(9) .
C52B Si52 C52A 91.4(8) .
C52F Si52 C52C 17.7(17) .
C52D Si52 C52C 91.4(13) .
C52E Si52 C52C 106.2(12) .
C52B Si52 C52C 121.8(12) .
C52A Si52 C52C 105.0(10) .
C52F Si52 Si5 108.4(8) .
C52D Si52 Si5 107.9(11) .
C52E Si52 Si5 110.5(8) .
C52B Si52 Si5 111.5(6) .
C52A Si52 Si5 111.8(7) .
C52C Si52 Si5 112.8(10) .
C60A Si60 C60B 107.1(5) .
C60A Si60 C60C 107.1(6) .
C60B Si60 C60C 108.2(5) .
C60A Si60 Si6 113.3(3) .
C60B Si60 Si6 111.6(3) .
C60C Si60 Si6 109.3(4) .
C61A Si61 C61B 108.7(4) .
C61A Si61 C61C 106.0(5) .
C61B Si61 C61C 109.2(4) .
C61A Si61 Si6 112.7(3) .
C61B Si61 Si6 109.1(2) .
C61C Si61 Si6 111.1(3) .
C62A Si62 C62C 109.3(3) .
C62A Si62 C62B 109.9(4) .
C62C Si62 C62B 106.7(3) .
C62A Si62 Si6 108.9(2) .
C62C Si62 Si6 112.4(3) .
C62B Si62 Si6 109.6(3) .
C102 C100 C101 121.2(17) 2_756
C100 C101 C102 116.8(17) .
C100 C101 C104 119(3) .
C102 C101 C104 124(3) .
C100 C102 C101 122.0(16) 2_756
C112 C110 C111 117(3) 2_666
C114 C111 C112 163(7) .
C114 C111 C110 77(7) .
C112 C111 C110 120(2) .
C110 C112 C111 124(2) 2_666
C206 C200 C201 140(4) .
C206 C200 C205 106(3) .
C201 C200 C205 113(2) .
C200 C201 C202 129.4(19) .
C203 C202 C201 109(4) .
C202 C203 C204 132(4) .
C205 C204 C203 127(2) .
C204 C205 C200 110.0(16) .
C211 C210 C215 120.0 .
C210 C211 C212 120.0 .
C211 C212 C213 120.0 .
C211 C212 C216 161.0 .
C213 C212 C216 41.4 .
C216 C213 C214 151.5 .
C216 C213 C212 88.1 .
C214 C213 C212 120.0 .
C215 C214 C213 120.0 .
C214 C215 C210 120.0 .
C213 C216 C212 50.5 .

loop_
_geom_bond_atom_site_label_1
_geom_bond_atom_site_label_2
_geom_bond_distance
_geom_bond_site_symmetry_2
Sn1 Si1 2.6359(16) .
Sn1 Sn2 2.8554(10) .
Sn1 Sn8 2.8810(11) .
Sn1 Sn6 2.8956(10) .
Sn2 Si2 2.6326(14) .
Sn2 Sn7 2.8774(10) .
Sn2 Sn3 2.9089(11) .
Sn3 Si3 2.6568(17) .
Sn3 Sn4 3.0041(11) .
Sn3 Sn8 3.0078(10) .
Sn3 Sn9 3.0344(8) .
Sn4 Si4 2.6634(15) .
Sn4 Sn7 2.9254(10) .
Sn4 Sn10 2.9869(9) .
Sn4 Sn9 3.0320(13) .
Sn5 Si5 2.6391(15) .
Sn5 Sn8 2.9218(9) .
Sn5 Sn6 2.9355(12) .
Sn5 Sn9 2.9938(10) .
Sn5 Sn10 3.0212(12) .
Sn6 Si6 2.6248(16) .
Sn6 Sn7 3.0180(10) .
Sn6 Sn10 3.0412(10) .
Sn7 Sn10 3.1286(9) .
Sn8 Sn9 3.1416(8) .
Sn9 Sn10 3.0736(11) .
Si1 Si11 2.350(2) .
Si1 Si10 2.353(3) .
Si1 Si12 2.355(2) .
Si2 Si22 2.348(3) .
Si2 Si21 2.355(2) .
Si2 Si20 2.361(2) .
Si3 Si33 2.250(12) .
Si3 Si34 2.329(12) .
Si3 Si32 2.333(3) .
Si3 Si30 2.342(2) .
Si3 Si31 2.385(3) .
Si3 Si35 2.453(13) .
Si4 Si41 2.350(2) .
Si4 Si40 2.358(2) .
Si4 Si42 2.367(2) .
Si5 Si50 2.349(2) .
Si5 Si51 2.354(2) .
Si5 Si52 2.359(3) .
Si6 Si60 2.354(2) .
Si6 Si62 2.357(3) .
Si6 Si61 2.369(2) .
Si10 C10B 1.858(9) .
Si10 C10C 1.860(9) .
Si10 C10A 1.882(7) .
Si11 C11B 1.863(7) .
Si11 C11C 1.866(8) .
Si11 C11A 1.878(7) .
Si12 C12C 1.865(6) .
Si12 C12B 1.868(8) .
Si12 C12A 1.878(7) .
Si20 C20B 1.868(6) .
Si20 C20A 1.873(7) .
Si20 C20C 1.879(8) .
Si21 C21C 1.855(8) .
Si21 C21A 1.859(7) .
Si21 C21B 1.868(11) .
Si22 C22A 1.867(7) .
Si22 C22C 1.879(8) .
Si22 C22B 1.879(9) .
Si30 C30A 1.828(9) .
Si30 C30C 1.890(14) .
Si30 C30B 1.906(13) .
Si31 C31A 1.826(8) .
Si31 C31B 1.885(10) .
Si31 C31C 1.903(12) .
Si32 C32B 1.872(9) .
Si32 C32C 1.880(10) .
Si32 C32A 1.891(10) .
Si40 C40E 1.82(2) .
Si40 C40F 1.83(3) .
Si40 C40A 1.834(13) .
Si40 C40B 1.883(17) .
Si40 C40C 1.913(17) .
Si40 C40D 1.91(3) .
Si41 C41E 1.84(2) .
Si41 C41F 1.854(18) .
Si41 C41A 1.865(15) .
Si41 C41D 1.872(16) .
Si41 C41B 1.878(15) .
Si41 C41C 1.916(14) .
Si42 C42D 1.80(2) .
Si42 C42B 1.851(14) .
Si42 C42F 1.860(17) .
Si42 C42C 1.884(15) .
Si42 C42E 1.907(17) .
Si42 C42A 1.955(13) .
Si50 C50B 1.80(3) .
Si50 C50C 1.83(4) .
Si50 C50A 1.84(5) .
Si50 C50D 1.91(4) .
Si50 C50E 1.93(3) .
Si50 C50F 1.93(3) .
Si51 C51B 1.799(19) .
Si51 C51A 1.83(3) .
Si51 C51F 1.850(18) .
Si51 C51E 1.90(2) .
Si51 C51C 1.909(17) .
Si51 C51D 1.95(3) .
Si52 C52F 1.78(3) .
Si52 C52D 1.80(3) .
Si52 C52E 1.83(3) .
Si52 C52B 1.85(2) .
Si52 C52A 1.92(2) .
Si52 C52C 1.96(2) .
Si60 C60A 1.832(10) .
Si60 C60B 1.863(9) .
Si60 C60C 1.880(10) .
Si61 C61A 1.861(9) .
Si61 C61B 1.861(7) .
Si61 C61C 1.882(8) .
Si62 C62A 1.870(8) .
Si62 C62C 1.871(7) .
Si62 C62B 1.875(8) .
C100 C102 1.35(2) 2_756
C100 C101 1.35(2) .
C101 C102 1.40(2) .
C101 C104 1.45(4) .
C102 C100 1.35(2) 2_756
C110 C112 1.29(3) 2_666
C110 C111 1.46(4) .
C111 C114 1.19(5) .
C111 C112 1.32(3) .
C112 C110 1.29(3) 2_666
C200 C206 1.11(3) .
C200 C201 1.322(18) .
C200 C205 1.57(3) .
C201 C202 1.58(4) .
C202 C203 1.08(4) .
C203 C204 1.39(3) .
C204 C205 1.37(2) .
C210 C211 1.3900 .
C210 C215 1.3900 .
C211 C212 1.3900 .
C212 C213 1.3900 .
C212 C216 1.8005 .
C213 C216 1.1907 .
C213 C214 1.3900 .
C214 C215 1.3900 .
